data_7122930
loop_
_publ_author_name
'Sun, Kai'
'Li, Shi-Jun'
'Chen, Xiaolan'
'Liu, Yan'
'Huang, Xianqiang'
'Wei, Donghui'
'Qu, Lingbo'
'Zhao, Yufen'
'Yu, Bing'

_publ_section_title
;
 Silver-Catalyzed Decarboxylative Radical Cascade Cyclization toward
 Benzimidazo[2,1-a]isoquinolin-6(5H)-ones
;
_journal_name_full 'Chemical Communications'
_journal_paper_doi 10.1039/C8CC10243K
_journal_year 2019
_chemical_formula_moiety 'C21 H22 N2 O'
_chemical_formula_sum 'C21 H22 N2 O'
_chemical_formula_weight 318.40
_space_group_crystal_system orthorhombic
_space_group_IT_number 61
_space_group_name_Hall '-P 2ac 2ab'
_space_group_name_H-M_alt 'P b c a'
_symmetry_space_group_name_Hall '-P 2ac 2ab'
_symmetry_space_group_name_H-M 'P b c a'
_atom_sites_solution_hydrogens geom
_atom_sites_solution_primary direct
_audit_creation_date 2017-03-24
_audit_creation_method
;
Olex2 1.2
(compiled 2017.03.02 svn.r3394 for OlexSys, GUI svn.r5324)
;
_audit_update_record
;
2018-09-26 deposited with the CCDC.
2019-02-04 downloaded from the CCDC.
;
_cell_angle_alpha 90
_cell_angle_beta 90
_cell_angle_gamma 90
_cell_formula_units_Z 8
_cell_length_a 16.5024(4)
_cell_length_b 11.1420(2)
_cell_length_c 19.3013(5)
_cell_measurement_reflns_used 4785
_cell_measurement_temperature 293(2)
_cell_measurement_theta_max 70.8380
_cell_measurement_theta_min 4.5640
_cell_volume 3548.93(14)
_computing_cell_refinement
;
CrysAlisPro, Agilent Technologies,
Version 1.171.37.35 (release 13-08-2014 CrysAlis171 .NET)
(compiled Aug 13 2014,18:06:01)
;
_computing_data_collection
;
CrysAlisPro, Agilent Technologies,
Version 1.171.37.35 (release 13-08-2014 CrysAlis171 .NET)
(compiled Aug 13 2014,18:06:01)
;
_computing_data_reduction
;
CrysAlisPro, Agilent Technologies,
Version 1.171.37.35 (release 13-08-2014 CrysAlis171 .NET)
(compiled Aug 13 2014,18:06:01)
;
_computing_molecular_graphics 'Olex2 (Dolomanov et al., 2009)'
_computing_publication_material 'Olex2 (Dolomanov et al., 2009)'
_computing_structure_refinement 'ShelXL (Sheldrick, 2015)'
_computing_structure_solution 'ShelXS (Sheldrick, 2008)'
_diffrn_ambient_temperature 293(2)
_diffrn_detector 'CCD plate'
_diffrn_detector_area_resol_mean 16.2312
_diffrn_detector_type Eos
_diffrn_measured_fraction_theta_full 0.984
_diffrn_measured_fraction_theta_max 0.983
_diffrn_measurement_details
;
#__ type_ start__ end____ width___ exp.time_
  1 omega    0.00   35.00   1.0000    1.2500
omega____ theta____ kappa____ phi______ frames
    -      -33.5000   57.0000    0.0000 35

#__ type_ start__ end____ width___ exp.time_
  2 omega    2.00   30.00   1.0000    1.2500
omega____ theta____ kappa____ phi______ frames
    -      -33.5000   57.0000  -90.0000 28

#__ type_ start__ end____ width___ exp.time_
  3 omega  -63.00  -33.00   1.0000    1.2500
omega____ theta____ kappa____ phi______ frames
    -      -33.5000  178.0000  -30.0000 30

#__ type_ start__ end____ width___ exp.time_
  4 omega  -52.00  -23.00   1.0000    1.2500
omega____ theta____ kappa____ phi______ frames
    -      -33.5000   57.0000    0.0000 29

#__ type_ start__ end____ width___ exp.time_
  5 omega  -31.00    9.00   1.0000    1.2500
omega____ theta____ kappa____ phi______ frames
    -       36.4734  -57.0000 -150.0000 40

#__ type_ start__ end____ width___ exp.time_
  6 omega   14.00   51.00   1.0000    1.2500
omega____ theta____ kappa____ phi______ frames
    -       36.4734  -57.0000 -150.0000 37

#__ type_ start__ end____ width___ exp.time_
  7 omega   23.00   50.00   1.0000    1.2500
omega____ theta____ kappa____ phi______ frames
    -       36.4734   57.0000  -60.0000 27

#__ type_ start__ end____ width___ exp.time_
  8 omega   24.00   49.00   1.0000    1.2500
omega____ theta____ kappa____ phi______ frames
    -       36.4734   77.0000  -30.0000 25

#__ type_ start__ end____ width___ exp.time_
  9 omega   61.00  108.00   1.0000    1.2500
omega____ theta____ kappa____ phi______ frames
    -       36.4734  178.0000 -150.0000 47

#__ type_ start__ end____ width___ exp.time_
 10 omega   74.00  106.00   1.0000    1.2500
omega____ theta____ kappa____ phi______ frames
    -       36.4734   77.0000  -30.0000 32

#__ type_ start__ end____ width___ exp.time_
 11 omega    8.00   53.00   1.0000    1.2500
omega____ theta____ kappa____ phi______ frames
    -       36.4734   77.0000  -60.0000 45

#__ type_ start__ end____ width___ exp.time_
 12 omega   80.00  110.00   1.0000    1.2500
omega____ theta____ kappa____ phi______ frames
    -       36.4734  178.0000 -180.0000 30

#__ type_ start__ end____ width___ exp.time_
 13 omega   75.00  100.00   1.0000    1.2500
omega____ theta____ kappa____ phi______ frames
    -       36.4734   77.0000  -60.0000 25

#__ type_ start__ end____ width___ exp.time_
 14 omega   63.00   91.00   1.0000    1.2500
omega____ theta____ kappa____ phi______ frames
    -       36.4734   57.0000  -60.0000 28

#__ type_ start__ end____ width___ exp.time_
 15 omega   39.00   91.00   1.0000   10.0000
omega____ theta____ kappa____ phi______ frames
    -      108.0000  -30.0000  -60.0000 52

#__ type_ start__ end____ width___ exp.time_
 16 omega   39.00   67.00   1.0000   10.0000
omega____ theta____ kappa____ phi______ frames
    -      108.0000  -30.0000   60.0000 28

#__ type_ start__ end____ width___ exp.time_
 17 omega   48.00   87.00   1.0000   10.0000
omega____ theta____ kappa____ phi______ frames
    -      108.0000  -45.0000   90.0000 39

#__ type_ start__ end____ width___ exp.time_
 18 omega   38.00   70.00   1.0000   10.0000
omega____ theta____ kappa____ phi______ frames
    -      108.0000  -30.0000    0.0000 32

#__ type_ start__ end____ width___ exp.time_
 19 omega  108.00  174.00   1.0000   10.0000
omega____ theta____ kappa____ phi______ frames
    -      108.0000  111.0000 -180.0000 66

#__ type_ start__ end____ width___ exp.time_
 20 omega   39.00  115.00   1.0000   10.0000
omega____ theta____ kappa____ phi______ frames
    -      108.0000 -111.0000   30.0000 76

#__ type_ start__ end____ width___ exp.time_
 21 omega  103.00  150.00   1.0000   10.0000
omega____ theta____ kappa____ phi______ frames
    -      108.0000  178.0000   60.0000 47

#__ type_ start__ end____ width___ exp.time_
 22 omega   61.00   87.00   1.0000   10.0000
omega____ theta____ kappa____ phi______ frames
    -      108.0000  178.0000   60.0000 26

#__ type_ start__ end____ width___ exp.time_
 23 omega   51.00   87.00   1.0000   10.0000
omega____ theta____ kappa____ phi______ frames
    -      108.0000  -45.0000   30.0000 36

#__ type_ start__ end____ width___ exp.time_
 24 omega   92.00  167.00   1.0000   10.0000
omega____ theta____ kappa____ phi______ frames
    -      108.0000   61.0000 -120.0000 75

#__ type_ start__ end____ width___ exp.time_
 25 omega   39.00   70.00   1.0000   10.0000
omega____ theta____ kappa____ phi______ frames
    -      108.0000  -94.0000  -60.0000 31
;
_diffrn_measurement_device 'four-circle diffractometer'
_diffrn_measurement_device_type 'Xcalibur, Eos, Gemini'
_diffrn_measurement_method '\w scans'
_diffrn_orient_matrix_UB_11 0.0637094000
_diffrn_orient_matrix_UB_12 0.0034828000
_diffrn_orient_matrix_UB_13 -0.0581564000
_diffrn_orient_matrix_UB_21 -0.0670289000
_diffrn_orient_matrix_UB_22 -0.0225910000
_diffrn_orient_matrix_UB_23 -0.0540574000
_diffrn_orient_matrix_UB_31 -0.0127589000
_diffrn_orient_matrix_UB_32 0.1363811000
_diffrn_orient_matrix_UB_33 -0.0074637000
_diffrn_radiation_monochromator graphite
_diffrn_radiation_probe x-ray
_diffrn_radiation_type CuK\a
_diffrn_radiation_wavelength 1.54184
_diffrn_reflns_av_R_equivalents 0.0242
_diffrn_reflns_av_unetI/netI 0.0169
_diffrn_reflns_Laue_measured_fraction_full 0.984
_diffrn_reflns_Laue_measured_fraction_max 0.983
_diffrn_reflns_limit_h_max 19
_diffrn_reflns_limit_h_min -19
_diffrn_reflns_limit_k_max 13
_diffrn_reflns_limit_k_min -10
_diffrn_reflns_limit_l_max 14
_diffrn_reflns_limit_l_min -22
_diffrn_reflns_number 13149
_diffrn_reflns_point_group_measured_fraction_full 0.984
_diffrn_reflns_point_group_measured_fraction_max 0.983
_diffrn_reflns_theta_full 67.684
_diffrn_reflns_theta_max 67.734
_diffrn_reflns_theta_min 4.582
_diffrn_source 'Enhance (Cu) X-ray Source'
_exptl_absorpt_coefficient_mu 0.575
_exptl_absorpt_correction_T_max 1.00000
_exptl_absorpt_correction_T_min 0.85939
_exptl_absorpt_correction_type multi-scan
_exptl_absorpt_process_details
;
CrysAlisPro, Agilent Technologies,
Version 1.171.37.35 (release 13-08-2014 CrysAlis171 .NET)
(compiled Aug 13 2014,18:06:01)
Empirical absorption correction using spherical harmonics,
 implemented in SCALE3 ABSPACK scaling algorithm.
;
_exptl_crystal_colour colourless
_exptl_crystal_colour_primary colourless
_exptl_crystal_density_diffrn 1.192
_exptl_crystal_description prism
_exptl_crystal_F_000 1360
_exptl_crystal_size_max 0.21
_exptl_crystal_size_mid 0.2
_exptl_crystal_size_min 0.15
_refine_diff_density_max 0.165
_refine_diff_density_min -0.176
_refine_diff_density_rms 0.035
_refine_ls_extinction_method none
_refine_ls_goodness_of_fit_ref 1.070
_refine_ls_hydrogen_treatment constr
_refine_ls_matrix_type full
_refine_ls_number_parameters 221
_refine_ls_number_reflns 3164
_refine_ls_number_restraints 13
_refine_ls_restrained_S_all 1.073
_refine_ls_R_factor_all 0.0564
_refine_ls_R_factor_gt 0.0468
_refine_ls_shift/su_max 0.000
_refine_ls_shift/su_mean 0.000
_refine_ls_structure_factor_coef Fsqd
_refine_ls_weighting_details 'w=1/[\s^2^(Fo^2^)+(0.0804P)^2^+0.3573P] where P=(Fo^2^+2Fc^2^)/3'
_refine_ls_weighting_scheme calc
_refine_ls_wR_factor_gt 0.1327
_refine_ls_wR_factor_ref 0.1428
_reflns_Friedel_coverage 0.000
_reflns_number_gt 2551
_reflns_number_total 3164
_reflns_threshold_expression 'I > 2\s(I)'
_cod_data_source_file c8cc10243k2.cif
_cod_data_source_block 20170328
_cod_database_code 7122930
_shelx_shelxl_version_number 2014/7
_chemical_oxdiff_formula C19H12O4
_shelx_space_group_comment
;
The symmetry employed for this shelxl refinement is uniquely defined
by the following loop, which should always be used as a source of
symmetry information in preference to the above space-group names.
They are only intended as comments.
;
_reflns_odcompleteness_completeness 99.80
_reflns_odcompleteness_iscentric 1
_reflns_odcompleteness_theta 66.97
_olex2_refinement_description
;
1. Fixed Uiso
 At 1.2 times of:
  All C(H) groups, All C(H,H) groups
 At 1.5 times of:
  All C(H,H,H) groups
2. Rigid bond restraints
 C18, C19
 with sigma for 1-2 distances of 0.001 and sigma for 1-3 distances of 0.001
3. Uiso/Uaniso restraints and constraints
Uanis(C18) \\sim Ueq, Uanis(C19) \\sim Ueq: with sigma of 0.01 and sigma for
terminal atoms of 0.02
4.a Secondary CH2 refined with riding coordinates:
 C17(H17A,H17B)
4.b Aromatic/amide H refined with riding coordinates:
 C1(H1), C2(H2), C3(H3), C4(H4), C12(H12), C13(H13), C14(H14), C15(H15)
4.c Idealised Me refined as rotating group:
 C16(H16A,H16B,H16C), C19(H19A,H19B,H19C), C20(H20A,H20B,H20C), C21(H21A,H21B,
 H21C)
;
_olex2_submission_special_instructions 'No special instructions were received'

loop_
_space_group_symop_operation_xyz
'x, y, z'
'-x+1/2, -y, z+1/2'
'x+1/2, -y+1/2, -z'
'-x, y+1/2, -z+1/2'
'-x, -y, -z'
'x-1/2, y, -z-1/2'
'-x-1/2, y-1/2, z'
'x, -y-1/2, z-1/2'

loop_
_atom_site_label
_atom_site_type_symbol
_atom_site_fract_x
_atom_site_fract_y
_atom_site_fract_z
_atom_site_U_iso_or_equiv
_atom_site_adp_type
_atom_site_occupancy
_atom_site_site_symmetry_order
_atom_site_calc_flag
_atom_site_refinement_flags_posn
_atom_site_refinement_flags_adp
C1 C 0.50995(12) 0.75550(16) 0.62998(10) 0.0676(4) Uani 1 1 d . .
H1 H 0.4851 0.7771 0.6714 0.081 Uiso 1 1 calc R .
C2 C 0.52226(13) 0.84101(17) 0.57976(11) 0.0772(5) Uani 1 1 d . .
H2 H 0.5060 0.9197 0.5877 0.093 Uiso 1 1 calc R .
C3 C 0.55841(14) 0.81127(16) 0.51786(11) 0.0759(5) Uani 1 1 d . .
H3 H 0.5665 0.8697 0.4841 0.091 Uiso 1 1 calc R .
C4 C 0.58246(11) 0.69517(15) 0.50609(9) 0.0640(4) Uani 1 1 d . .
H4 H 0.6068 0.6747 0.4643 0.077 Uiso 1 1 calc R .
C5 C 0.57032(9) 0.60769(13) 0.55687(8) 0.0524(4) Uani 1 1 d . .
C6 C 0.53408(9) 0.63710(14) 0.61979(8) 0.0551(4) Uani 1 1 d . .
C7 C 0.51889(10) 0.54419(14) 0.67625(8) 0.0562(4) Uani 1 1 d . .
C8 C 0.54434(11) 0.41703(15) 0.65798(8) 0.0603(4) Uani 1 1 d . .
C9 C 0.59673(9) 0.48526(14) 0.54460(7) 0.0513(4) Uani 1 1 d . .
C10 C 0.64791(10) 0.32218(15) 0.50537(9) 0.0614(4) Uani 1 1 d . .
C11 C 0.61617(10) 0.29144(14) 0.56979(9) 0.0587(4) Uani 1 1 d . .
C12 C 0.62259(13) 0.17693(16) 0.59738(11) 0.0739(5) Uani 1 1 d . .
H12 H 0.6011 0.1573 0.6404 0.089 Uiso 1 1 calc R .
C13 C 0.66302(14) 0.09342(18) 0.55694(13) 0.0837(6) Uani 1 1 d . .
H13 H 0.6690 0.0155 0.5735 0.100 Uiso 1 1 calc R .
C14 C 0.69470(13) 0.1222(2) 0.49280(14) 0.0867(6) Uani 1 1 d . .
H14 H 0.7214 0.0635 0.4673 0.104 Uiso 1 1 calc R .
C15 C 0.68760(12) 0.2356(2) 0.46591(12) 0.0797(6) Uani 1 1 d . .
H15 H 0.7087 0.2542 0.4225 0.096 Uiso 1 1 calc R .
C16 C 0.42645(12) 0.5377(2) 0.68950(11) 0.0784(5) Uani 1 1 d . .
H16A H 0.4080 0.6127 0.7082 0.118 Uiso 1 1 calc GR .
H16B H 0.4152 0.4745 0.7219 0.118 Uiso 1 1 calc GR .
H16C H 0.3989 0.5218 0.6467 0.118 Uiso 1 1 calc GR .
C17 C 0.55921(11) 0.57717(16) 0.74668(8) 0.0627(4) Uani 1 1 d . .
H17A H 0.5359 0.6531 0.7611 0.075 Uiso 1 1 calc R .
H17B H 0.5413 0.5176 0.7800 0.075 Uiso 1 1 calc R .
C18 C 0.65124(12) 0.58891(19) 0.75546(11) 0.0773(5) Uani 1 1 d . U
C19 C 0.68586(18) 0.6923(3) 0.7131(2) 0.1288(11) Uani 1 1 d . U
H19A H 0.6815 0.6740 0.6646 0.193 Uiso 1 1 calc GR .
H19B H 0.7418 0.7039 0.7249 0.193 Uiso 1 1 calc GR .
H19C H 0.6561 0.7644 0.7229 0.193 Uiso 1 1 calc GR .
C20 C 0.6648(2) 0.6177(4) 0.83132(16) 0.1468(14) Uani 1 1 d . .
H20A H 0.6353 0.6890 0.8433 0.220 Uiso 1 1 calc GR .
H20B H 0.7216 0.6305 0.8394 0.220 Uiso 1 1 calc GR .
H20C H 0.6462 0.5520 0.8592 0.220 Uiso 1 1 calc GR .
C21 C 0.69707(18) 0.4770(3) 0.7368(2) 0.1472(15) Uani 1 1 d . .
H21A H 0.6755 0.4103 0.7622 0.221 Uiso 1 1 calc GR .
H21B H 0.7533 0.4872 0.7482 0.221 Uiso 1 1 calc GR .
H21C H 0.6918 0.4621 0.6880 0.221 Uiso 1 1 calc GR .
N1 N 0.58254(8) 0.39805(11) 0.59503(6) 0.0538(3) Uani 1 1 d . .
N2 N 0.63440(9) 0.44327(13) 0.49085(7) 0.0620(4) Uani 1 1 d . .
O1 O 0.53253(11) 0.33336(11) 0.69642(7) 0.0894(5) Uani 1 1 d . .

loop_
_atom_site_aniso_label
_atom_site_aniso_U_11
_atom_site_aniso_U_22
_atom_site_aniso_U_33
_atom_site_aniso_U_23
_atom_site_aniso_U_13
_atom_site_aniso_U_12
C1 0.0737(10) 0.0569(10) 0.0721(11) -0.0023(8) 0.0070(8) 0.0034(8)
C2 0.0884(13) 0.0526(10) 0.0905(13) 0.0064(9) 0.0006(10) 0.0068(9)
C3 0.0887(13) 0.0592(10) 0.0799(12) 0.0191(9) -0.0035(10) -0.0049(9)
C4 0.0714(10) 0.0616(10) 0.0589(9) 0.0083(7) 0.0019(8) -0.0105(8)
C5 0.0523(8) 0.0520(8) 0.0530(8) 0.0021(6) -0.0008(6) -0.0100(6)
C6 0.0549(8) 0.0528(8) 0.0577(8) -0.0004(7) 0.0009(6) -0.0069(6)
C7 0.0606(9) 0.0549(8) 0.0531(8) -0.0019(7) 0.0076(6) -0.0063(7)
C8 0.0755(10) 0.0531(9) 0.0523(8) -0.0002(7) 0.0071(7) -0.0155(7)
C9 0.0515(7) 0.0523(8) 0.0501(7) -0.0003(6) 0.0007(6) -0.0120(6)
C10 0.0558(8) 0.0604(9) 0.0682(10) -0.0102(8) 0.0044(7) -0.0079(7)
C11 0.0616(9) 0.0515(8) 0.0629(9) -0.0083(7) -0.0042(7) -0.0070(7)
C12 0.0882(13) 0.0548(10) 0.0786(12) -0.0024(8) -0.0090(10) -0.0040(8)
C13 0.0873(13) 0.0570(10) 0.1070(17) -0.0099(10) -0.0205(12) 0.0054(9)
C14 0.0709(12) 0.0776(13) 0.1116(17) -0.0283(12) -0.0019(11) 0.0104(10)
C15 0.0697(11) 0.0808(13) 0.0888(13) -0.0186(11) 0.0154(10) -0.0013(9)
C16 0.0659(11) 0.0943(14) 0.0749(11) 0.0074(10) 0.0104(9) -0.0127(10)
C17 0.0759(11) 0.0591(9) 0.0530(8) -0.0072(7) 0.0035(7) 0.0046(8)
C18 0.0759(12) 0.0772(11) 0.0790(12) -0.0219(9) -0.0158(9) 0.0052(9)
C19 0.0840(16) 0.135(2) 0.168(3) 0.0189(18) -0.0203(17) -0.0387(15)
C20 0.133(3) 0.207(4) 0.100(2) -0.050(2) -0.0437(19) 0.004(2)
C21 0.0922(18) 0.123(2) 0.227(4) -0.074(2) -0.060(2) 0.0414(16)
N1 0.0644(7) 0.0458(7) 0.0513(7) -0.0019(5) 0.0019(6) -0.0085(5)
N2 0.0646(8) 0.0624(8) 0.0591(7) -0.0042(6) 0.0104(6) -0.0106(6)
O1 0.1453(14) 0.0539(7) 0.0691(8) 0.0051(6) 0.0283(8) -0.0196(8)

loop_
_atom_type_symbol
_atom_type_description
_atom_type_scat_dispersion_real
_atom_type_scat_dispersion_imag
_atom_type_scat_source
C C 0.0181 0.0091 'International Tables Vol C Tables 4.2.6.8 and 6.1.1.4'
H H 0.0000 0.0000 'International Tables Vol C Tables 4.2.6.8 and 6.1.1.4'
N N 0.0311 0.0180 'International Tables Vol C Tables 4.2.6.8 and 6.1.1.4'
O O 0.0492 0.0322 'International Tables Vol C Tables 4.2.6.8 and 6.1.1.4'

loop_
_geom_angle_atom_site_label_1
_geom_angle_atom_site_label_2
_geom_angle_atom_site_label_3
_geom_angle
C2 C1 H1 119.5
C2 C1 C6 121.00(17)
C6 C1 H1 119.5
C1 C2 H2 119.7
C1 C2 C3 120.63(17)
C3 C2 H2 119.7
C2 C3 H3 120.1
C4 C3 C2 119.76(17)
C4 C3 H3 120.1
C3 C4 H4 120.0
C3 C4 C5 120.01(17)
C5 C4 H4 120.0
C4 C5 C9 119.88(15)
C6 C5 C4 120.61(15)
C6 C5 C9 119.50(14)
C1 C6 C5 117.98(15)
C1 C6 C7 119.71(15)
C5 C6 C7 122.30(14)
C6 C7 C16 108.18(14)
C6 C7 C17 113.18(13)
C8 C7 C6 114.96(13)
C8 C7 C16 105.49(14)
C8 C7 C17 107.73(14)
C16 C7 C17 106.73(14)
N1 C8 C7 118.16(13)
O1 C8 C7 122.19(15)
O1 C8 N1 119.65(16)
N1 C9 C5 119.36(13)
N2 C9 C5 127.85(14)
N2 C9 N1 112.79(14)
C11 C10 C15 119.66(18)
C11 C10 N2 110.92(14)
C15 C10 N2 129.41(18)
C10 C11 N1 104.57(14)
C12 C11 C10 122.73(17)
C12 C11 N1 132.68(16)
C11 C12 H12 122.0
C13 C12 C11 116.0(2)
C13 C12 H12 122.0
C12 C13 H13 119.0
C14 C13 C12 122.1(2)
C14 C13 H13 119.0
C13 C14 H14 119.3
C15 C14 C13 121.41(19)
C15 C14 H14 119.3
C10 C15 H15 120.9
C14 C15 C10 118.1(2)
C14 C15 H15 120.9
C7 C16 H16A 109.5
C7 C16 H16B 109.5
C7 C16 H16C 109.5
H16A C16 H16B 109.5
H16A C16 H16C 109.5
H16B C16 H16C 109.5
C7 C17 H17A 106.7
C7 C17 H17B 106.7
H17A C17 H17B 106.6
C18 C17 C7 122.66(15)
C18 C17 H17A 106.7
C18 C17 H17B 106.7
C19 C18 C17 112.10(19)
C20 C18 C17 105.7(2)
C20 C18 C19 107.6(3)
C21 C18 C17 113.66(18)
C21 C18 C19 108.0(3)
C21 C18 C20 109.5(3)
C18 C19 H19A 109.5
C18 C19 H19B 109.5
C18 C19 H19C 109.5
H19A C19 H19B 109.5
H19A C19 H19C 109.5
H19B C19 H19C 109.5
C18 C20 H20A 109.5
C18 C20 H20B 109.5
C18 C20 H20C 109.5
H20A C20 H20B 109.5
H20A C20 H20C 109.5
H20B C20 H20C 109.5
C18 C21 H21A 109.5
C18 C21 H21B 109.5
C18 C21 H21C 109.5
H21A C21 H21B 109.5
H21A C21 H21C 109.5
H21B C21 H21C 109.5
C8 N1 C9 125.60(13)
C8 N1 C11 128.02(13)
C9 N1 C11 106.37(13)
C9 N2 C10 105.35(13)

loop_
_geom_bond_atom_site_label_1
_geom_bond_atom_site_label_2
_geom_bond_distance
C1 H1 0.9300
C1 C2 1.374(3)
C1 C6 1.392(2)
C2 H2 0.9300
C2 C3 1.376(3)
C3 H3 0.9300
C3 C4 1.372(3)
C4 H4 0.9300
C4 C5 1.397(2)
C5 C6 1.393(2)
C5 C9 1.451(2)
C6 C7 1.524(2)
C7 C8 1.519(2)
C7 C16 1.548(2)
C7 C17 1.557(2)
C8 N1 1.385(2)
C8 O1 1.207(2)
C9 N1 1.3953(19)
C9 N2 1.297(2)
C10 C11 1.392(2)
C10 C15 1.393(3)
C10 N2 1.396(2)
C11 C12 1.387(2)
C11 N1 1.399(2)
C12 H12 0.9300
C12 C13 1.386(3)
C13 H13 0.9300
C13 C14 1.382(3)
C14 H14 0.9300
C14 C15 1.370(3)
C15 H15 0.9300
C16 H16A 0.9600
C16 H16B 0.9600
C16 H16C 0.9600
C17 H17A 0.9700
C17 H17B 0.9700
C17 C18 1.534(3)
C18 C19 1.525(4)
C18 C20 1.516(3)
C18 C21 1.502(3)
C19 H19A 0.9600
C19 H19B 0.9600
C19 H19C 0.9600
C20 H20A 0.9600
C20 H20B 0.9600
C20 H20C 0.9600
C21 H21A 0.9600
C21 H21B 0.9600
C21 H21C 0.9600

loop_
_geom_torsion_atom_site_label_1
_geom_torsion_atom_site_label_2
_geom_torsion_atom_site_label_3
_geom_torsion_atom_site_label_4
_geom_torsion
C1 C2 C3 C4 0.0(3)
C1 C6 C7 C8 177.35(15)
C1 C6 C7 C16 59.8(2)
C1 C6 C7 C17 -58.3(2)
C2 C1 C6 C5 -0.6(3)
C2 C1 C6 C7 -179.46(17)
C2 C3 C4 C5 -0.1(3)
C3 C4 C5 C6 -0.2(3)
C3 C4 C5 C9 -179.24(16)
C4 C5 C6 C1 0.5(2)
C4 C5 C6 C7 179.32(15)
C4 C5 C9 N1 -178.48(14)
C4 C5 C9 N2 2.3(2)
C5 C6 C7 C8 -1.4(2)
C5 C6 C7 C16 -119.00(17)
C5 C6 C7 C17 122.96(16)
C5 C9 N1 C8 0.0(2)
C5 C9 N1 C11 -178.43(13)
C5 C9 N2 C10 178.28(15)
C6 C1 C2 C3 0.4(3)
C6 C5 C9 N1 2.4(2)
C6 C5 C9 N2 -176.76(15)
C6 C7 C8 N1 3.7(2)
C6 C7 C8 O1 -176.52(17)
C6 C7 C17 C18 -62.8(2)
C7 C8 N1 C9 -3.2(2)
C7 C8 N1 C11 174.95(15)
C7 C17 C18 C19 64.7(3)
C7 C17 C18 C20 -178.3(2)
C7 C17 C18 C21 -58.1(3)
C8 C7 C17 C18 65.5(2)
C9 C5 C6 C1 179.60(15)
C9 C5 C6 C7 -1.6(2)
C10 C11 C12 C13 0.1(3)
C10 C11 N1 C8 -178.81(15)
C10 C11 N1 C9 -0.39(17)
C11 C10 C15 C14 -0.7(3)
C11 C10 N2 C9 0.70(18)
C11 C12 C13 C14 -0.3(3)
C12 C11 N1 C8 -0.3(3)
C12 C11 N1 C9 178.07(18)
C12 C13 C14 C15 0.0(3)
C13 C14 C15 C10 0.5(3)
C15 C10 C11 C12 0.4(3)
C15 C10 C11 N1 179.03(16)
C15 C10 N2 C9 -178.41(19)
C16 C7 C8 N1 122.79(16)
C16 C7 C8 O1 -57.4(2)
C16 C7 C17 C18 178.35(18)
C17 C7 C8 N1 -123.50(16)
C17 C7 C8 O1 56.3(2)
N1 C9 N2 C10 -0.96(18)
N1 C11 C12 C13 -178.10(18)
N2 C9 N1 C8 179.36(15)
N2 C9 N1 C11 0.88(18)
N2 C10 C11 C12 -178.83(16)
N2 C10 C11 N1 -0.17(18)
N2 C10 C15 C14 178.34(18)
O1 C8 N1 C9 177.01(17)
O1 C8 N1 C11 -4.8(3)
